data_4024416
loop_
_publ_author_name
'Johannes Heppekausen'
'Thomas M. Klap\"otke'
'Stefan M. Sproll'

_publ_contact_author_address
;
Department Chemie
Ludwig-Maximilians Universit\"at
Butenandtstra\&se 5-13 (Haus D)
D-81377 M\"unchen
Bundesrepublik Deutschland
;
_publ_contact_author_email tmk@cup.uni-muenchen.de
_publ_contact_author_fax +49-89-2180-77491
_publ_contact_author_name 'Thomas M. Klapo\"tke'
_publ_contact_author_phone +49-89-2180-77492
_publ_section_title
;
Synthesis of Functionalized Tetrazenes as Energetic Compounds
;
_journal_name_full 'Journal of Organic Chemistry'
_journal_page_first 2460
_journal_page_last 2466
_journal_paper_doi 10.1021/jo802738c
_journal_volume 74
_journal_year 2009
_chemical_formula_moiety 'C8 H12 N12 O4'
_chemical_formula_sum 'C8 H12 N12 O4'
_chemical_formula_weight 340.30
_chemical_name_common 'bis(1,1'-methyl-1,1'-( 2-(1H-tetrazolyl)acetic acid))tetrazene'
_space_group_IT_number 14
_symmetry_cell_setting monoclinic
_symmetry_space_group_name_Hall '-P 2ybc'
_symmetry_space_group_name_H-M 'P 1 21/c 1'
_atom_sites_solution_hydrogens geom
_atom_sites_solution_primary direct
_atom_sites_solution_secondary difmap
_audit_author_name 'Thomas M. Klap\"otke'
_audit_creation_method SHELXL-97
_cell_angle_alpha 90.00
_cell_angle_beta 113.594(4)
_cell_angle_gamma 90.00
_cell_formula_units_Z 4
_cell_length_a 11.0279(4)
_cell_length_b 15.4282(4)
_cell_length_c 8.9824(3)
_cell_measurement_reflns_used 4186
_cell_measurement_temperature 100(2)
_cell_measurement_theta_max 33.4402
_cell_measurement_theta_min 3.7904
_cell_volume 1400.51(8)
_computing_structure_refinement 'SHELXL-97 (Sheldrick, 1997)'
_diffrn_ambient_temperature 100(2)
_diffrn_measured_fraction_theta_full 0.996
_diffrn_measured_fraction_theta_max 0.996
_diffrn_measurement_device_type 'Oxford Xcalibur 3CCD'
_diffrn_measurement_method omega-scan
_diffrn_radiation_monochromator graphite
_diffrn_radiation_source 'fine-focus sealed tube'
_diffrn_radiation_type MoK\a
_diffrn_radiation_wavelength 0.71073
_diffrn_reflns_av_R_equivalents 0.0299
_diffrn_reflns_av_sigmaI/netI 0.0294
_diffrn_reflns_limit_h_max 13
_diffrn_reflns_limit_h_min -12
_diffrn_reflns_limit_k_max 17
_diffrn_reflns_limit_k_min -19
_diffrn_reflns_limit_l_max 11
_diffrn_reflns_limit_l_min -10
_diffrn_reflns_number 7132
_diffrn_reflns_theta_full 26.00
_diffrn_reflns_theta_max 26.00
_diffrn_reflns_theta_min 3.99
_exptl_absorpt_coefficient_mu 0.133
_exptl_absorpt_correction_T_max 1.00000
_exptl_absorpt_correction_T_min 0.75928
_exptl_absorpt_correction_type multi-scan
_exptl_absorpt_process_details
;
CrysAlis RED, Oxford Diffraction Ltd.,
Version 1.171.32.5 (release 08-05-2007 CrysAlis171 .NET)
(compiled May  8 2007,13:10:02)
Empirical absorption correction using spherical harmonics,
 implemented in SCALE3 ABSPACK scaling algorithm.
;
_exptl_crystal_colour colorless
_exptl_crystal_density_diffrn 1.614
_exptl_crystal_density_method 'not measured'
_exptl_crystal_description rod
_exptl_crystal_F_000 704
_exptl_crystal_size_max 0.2
_exptl_crystal_size_mid 0.1
_exptl_crystal_size_min 0.1
_refine_diff_density_max 0.148
_refine_diff_density_min -0.221
_refine_diff_density_rms 0.044
_refine_ls_extinction_method none
_refine_ls_goodness_of_fit_ref 1.057
_refine_ls_hydrogen_treatment mixed
_refine_ls_matrix_type full
_refine_ls_number_parameters 227
_refine_ls_number_reflns 2744
_refine_ls_number_restraints 0
_refine_ls_restrained_S_all 1.057
_refine_ls_R_factor_all 0.0429
_refine_ls_R_factor_gt 0.0291
_refine_ls_shift/su_max 0.005
_refine_ls_shift/su_mean 0.001
_refine_ls_structure_factor_coef Fsqd
_refine_ls_weighting_details 'calc w=1/[\s^2^(Fo^2^)+(0.0454P)^2^+0.0000P] where P=(Fo^2^+2Fc^2^)/3'
_refine_ls_weighting_scheme calc
_refine_ls_wR_factor_gt 0.0740
_refine_ls_wR_factor_ref 0.0799
_reflns_number_gt 2071
_reflns_number_total 2744
_reflns_threshold_expression >2sigma(I)
_cod_data_source_file jo802738c_si_004.cif
_cod_data_source_block bis(11-methyl-11-(2-(1H-tetrazolyl)aceticacid))tetrazene
_cod_original_sg_symbol_H-M 'P 21/c'
_cod_database_code 4024416

loop_
_symmetry_equiv_pos_as_xyz
'x, y, z'
'-x, y+1/2, -z+1/2'
'-x, -y, -z'
'x, -y-1/2, z-1/2'

loop_
_atom_site_label
_atom_site_type_symbol
_atom_site_fract_x
_atom_site_fract_y
_atom_site_fract_z
_atom_site_U_iso_or_equiv
_atom_site_adp_type
_atom_site_occupancy
_atom_site_symmetry_multiplicity
_atom_site_calc_flag
_atom_site_refinement_flags
_atom_site_disorder_assembly
_atom_site_disorder_group
H3 H -0.5504(18) 0.9788(12) 0.691(2) 0.059(5) Uiso 1 1 d . . .
H2 H 0.0046(19) 0.5233(13) 0.660(2) 0.067(6) Uiso 1 1 d . . .
O2 O -0.00896(10) 0.57132(6) 0.59086(12) 0.0300(2) Uani 1 1 d . . .
N9 N -0.59537(10) 0.70204(7) 0.60075(13) 0.0200(2) Uani 1 1 d . . .
O3 O -0.58406(10) 0.93459(6) 0.61376(12) 0.0311(3) Uani 1 1 d . . .
O4 O -0.51187(10) 0.83766(6) 0.81696(11) 0.0324(3) Uani 1 1 d . . .
N7 N -0.33499(11) 0.75205(6) 0.64578(13) 0.0209(3) Uani 1 1 d . . .
O1 O 0.06995(10) 0.65284(6) 0.81669(11) 0.0311(3) Uani 1 1 d . . .
N6 N -0.22183(10) 0.75826(7) 0.64393(13) 0.0215(3) Uani 1 1 d . . .
N1 N 0.02339(10) 0.80212(7) 0.63233(13) 0.0205(3) Uani 1 1 d . . .
C7 C -0.61756(13) 0.79010(8) 0.53951(15) 0.0214(3) Uani 1 1 d . . .
H7A H -0.7136 0.7996 0.4783 0.026 Uiso 1 1 calc R . .
H7B H -0.5736 0.7986 0.4636 0.026 Uiso 1 1 calc R . .
C5 C -0.48859(13) 0.65026(8) 0.65505(15) 0.0204(3) Uani 1 1 d . . .
N5 N -0.19112(11) 0.84397(7) 0.62499(14) 0.0245(3) Uani 1 1 d . . .
N11 N -0.65423(12) 0.58126(7) 0.66576(15) 0.0312(3) Uani 1 1 d . . .
C1 C -0.05869(13) 0.85729(8) 0.66196(15) 0.0202(3) Uani 1 1 d . . .
N3 N 0.13321(12) 0.91575(7) 0.73795(15) 0.0303(3) Uani 1 1 d . . .
N8 N -0.36311(11) 0.66800(7) 0.66865(14) 0.0241(3) Uani 1 1 d . . .
C3 C 0.00127(13) 0.71886(8) 0.55314(15) 0.0214(3) Uani 1 1 d . . .
H5A H 0.0607 0.7127 0.4953 0.026 Uiso 1 1 calc R . .
H5B H -0.0911 0.7159 0.4714 0.026 Uiso 1 1 calc R . .
N2 N 0.14457(11) 0.84069(7) 0.68345(14) 0.0274(3) Uani 1 1 d . . .
N12 N -0.52274(11) 0.57472(7) 0.69617(14) 0.0274(3) Uani 1 1 d . . .
N4 N 0.00719(12) 0.92851(7) 0.72754(14) 0.0262(3) Uani 1 1 d . . .
C4 C 0.02557(12) 0.64455(8) 0.67129(15) 0.0202(3) Uani 1 1 d . . .
N10 N -0.69818(11) 0.65664(7) 0.61046(14) 0.0279(3) Uani 1 1 d . . .
C8 C -0.56481(13) 0.85575(8) 0.67504(16) 0.0215(3) Uani 1 1 d . . .
C2 C -0.26990(16) 0.91576(9) 0.6436(2) 0.0368(4) Uani 1 1 d . . .
H3A H -0.2669 0.9155 0.7541 0.055 Uiso 1 1 calc R . .
H3B H -0.3617 0.9094 0.5652 0.055 Uiso 1 1 calc R . .
H3C H -0.2340 0.9706 0.6239 0.055 Uiso 1 1 calc R . .
C6 C -0.27256(15) 0.59723(9) 0.6794(2) 0.0393(4) Uani 1 1 d . . .
H4A H -0.3105 0.5425 0.6960 0.059 Uiso 1 1 calc R . .
H4B H -0.1878 0.6075 0.7709 0.059 Uiso 1 1 calc R . .
H4C H -0.2585 0.5941 0.5784 0.059 Uiso 1 1 calc R . .

loop_
_atom_site_aniso_label
_atom_site_aniso_U_11
_atom_site_aniso_U_22
_atom_site_aniso_U_33
_atom_site_aniso_U_23
_atom_site_aniso_U_13
_atom_site_aniso_U_12
O2 0.0429(6) 0.0167(5) 0.0328(6) -0.0023(4) 0.0176(5) -0.0020(4)
N9 0.0174(6) 0.0166(5) 0.0273(6) 0.0001(4) 0.0104(5) -0.0002(4)
O3 0.0368(6) 0.0166(5) 0.0360(6) -0.0002(4) 0.0104(5) 0.0014(4)
O4 0.0404(6) 0.0304(5) 0.0250(6) -0.0009(4) 0.0115(5) -0.0014(5)
N7 0.0189(6) 0.0169(6) 0.0272(6) 0.0016(4) 0.0095(5) -0.0008(4)
O1 0.0351(6) 0.0286(5) 0.0254(5) 0.0006(4) 0.0076(4) -0.0012(4)
N6 0.0202(6) 0.0166(6) 0.0281(6) 0.0013(4) 0.0099(5) -0.0003(4)
N1 0.0190(6) 0.0175(5) 0.0271(6) -0.0021(4) 0.0113(5) -0.0031(5)
C7 0.0202(7) 0.0178(6) 0.0254(7) 0.0037(5) 0.0082(6) 0.0032(5)
C5 0.0201(7) 0.0173(6) 0.0244(7) 0.0005(5) 0.0095(6) 0.0013(5)
N5 0.0207(6) 0.0155(6) 0.0391(7) 0.0030(5) 0.0140(5) 0.0016(5)
N11 0.0256(7) 0.0222(6) 0.0503(8) 0.0048(5) 0.0198(6) -0.0001(5)
C1 0.0229(7) 0.0152(6) 0.0233(7) 0.0031(5) 0.0100(6) 0.0015(5)
N3 0.0285(7) 0.0217(6) 0.0426(7) -0.0052(5) 0.0163(6) -0.0056(5)
N8 0.0195(6) 0.0155(5) 0.0392(7) 0.0040(5) 0.0138(5) 0.0027(4)
C3 0.0222(7) 0.0182(6) 0.0253(7) -0.0040(5) 0.0112(6) -0.0021(5)
N2 0.0237(6) 0.0224(6) 0.0378(7) -0.0043(5) 0.0141(5) -0.0060(5)
N12 0.0241(7) 0.0194(6) 0.0404(7) 0.0056(5) 0.0148(5) 0.0002(5)
N4 0.0261(7) 0.0186(6) 0.0365(7) -0.0029(5) 0.0151(5) -0.0034(5)
C4 0.0157(7) 0.0185(7) 0.0279(7) -0.0025(5) 0.0101(6) 0.0007(5)
N10 0.0229(6) 0.0218(6) 0.0416(7) 0.0000(5) 0.0158(6) -0.0029(5)
C8 0.0172(7) 0.0196(7) 0.0310(8) 0.0007(5) 0.0133(6) 0.0018(5)
C2 0.0320(9) 0.0192(7) 0.0638(11) 0.0057(7) 0.0238(8) 0.0068(6)
C6 0.0282(8) 0.0187(7) 0.0776(12) 0.0070(7) 0.0282(8) 0.0058(6)

loop_
_atom_type_symbol
_atom_type_description
_atom_type_scat_dispersion_real
_atom_type_scat_dispersion_imag
_atom_type_scat_source
C C 0.0033 0.0016 'International Tables Vol C Tables 4.2.6.8 and 6.1.1.4'
H H 0.0000 0.0000 'International Tables Vol C Tables 4.2.6.8 and 6.1.1.4'
N N 0.0061 0.0033 'International Tables Vol C Tables 4.2.6.8 and 6.1.1.4'
O O 0.0106 0.0060 'International Tables Vol C Tables 4.2.6.8 and 6.1.1.4'

loop_
_geom_angle_atom_site_label_1
_geom_angle_atom_site_label_2
_geom_angle_atom_site_label_3
_geom_angle
_geom_angle_site_symmetry_1
_geom_angle_site_symmetry_3
_geom_angle_publ_flag
C4 O2 H2 112.3(11) . . ?
C5 N9 N10 107.56(10) . . ?
C5 N9 C7 133.31(11) . . ?
N10 N9 C7 119.14(10) . . ?
C8 O3 H3 114.2(11) . . ?
N6 N7 N8 111.09(10) . . ?
N7 N6 N5 111.40(10) . . ?
C1 N1 N2 107.69(10) . . ?
C1 N1 C3 131.89(11) . . ?
N2 N1 C3 120.31(10) . . ?
N9 C7 C8 111.77(10) . . ?
N9 C7 H7A 109.3 . . ?
C8 C7 H7A 109.3 . . ?
N9 C7 H7B 109.3 . . ?
C8 C7 H7B 109.3 . . ?
H7A C7 H7B 107.9 . . ?
N12 C5 N9 108.63(11) . . ?
N12 C5 N8 122.88(11) . . ?
N9 C5 N8 128.49(11) . . ?
C1 N5 N6 113.49(10) . . ?
C1 N5 C2 118.82(11) . . ?
N6 N5 C2 121.49(11) . . ?
N10 N11 N12 110.53(11) . . ?
N4 C1 N1 108.76(12) . . ?
N4 C1 N5 124.98(12) . . ?
N1 C1 N5 126.21(11) . . ?
N2 N3 N4 110.81(11) . . ?
C5 N8 N7 117.30(10) . . ?
C5 N8 C6 119.89(11) . . ?
N7 N8 C6 122.00(11) . . ?
N1 C3 C4 112.47(10) . . ?
N1 C3 H5A 109.1 . . ?
C4 C3 H5A 109.1 . . ?
N1 C3 H5B 109.1 . . ?
C4 C3 H5B 109.1 . . ?
H5A C3 H5B 107.8 . . ?
N3 N2 N1 106.87(11) . . ?
C5 N12 N11 106.08(10) . . ?
C1 N4 N3 105.86(10) . . ?
O1 C4 O2 126.21(12) . . ?
O1 C4 C3 124.19(11) . . ?
O2 C4 C3 109.61(10) . . ?
N11 N10 N9 107.19(11) . . ?
O4 C8 O3 125.85(12) . . ?
O4 C8 C7 124.44(11) . . ?
O3 C8 C7 109.70(11) . . ?
N5 C2 H3A 109.5 . . ?
N5 C2 H3B 109.5 . . ?
H3A C2 H3B 109.5 . . ?
N5 C2 H3C 109.5 . . ?
H3A C2 H3C 109.5 . . ?
H3B C2 H3C 109.5 . . ?
N8 C6 H4A 109.5 . . ?
N8 C6 H4B 109.5 . . ?
H4A C6 H4B 109.5 . . ?
N8 C6 H4C 109.5 . . ?
H4A C6 H4C 109.5 . . ?
H4B C6 H4C 109.5 . . ?

loop_
_geom_bond_atom_site_label_1
_geom_bond_atom_site_label_2
_geom_bond_distance
_geom_bond_site_symmetry_2
_geom_bond_publ_flag
O2 C4 1.3127(15) . ?
O2 H2 0.94(2) . ?
N9 C5 1.3427(16) . ?
N9 N10 1.3649(15) . ?
N9 C7 1.4494(15) . ?
O3 C8 1.3168(15) . ?
O3 H3 0.939(19) . ?
O4 C8 1.2033(15) . ?
N7 N6 1.2583(15) . ?
N7 N8 1.3677(14) . ?
O1 C4 1.2042(15) . ?
N6 N5 1.3923(14) . ?
N1 C1 1.3444(16) . ?
N1 N2 1.3636(15) . ?
N1 C3 1.4411(15) . ?
C7 C8 1.5097(18) . ?
C7 H7A 0.9900 . ?
C7 H7B 0.9900 . ?
C5 N12 1.3220(16) . ?
C5 N8 1.3672(17) . ?
N5 C1 1.3774(17) . ?
N5 C2 1.4579(17) . ?
N11 N10 1.2813(15) . ?
N11 N12 1.3676(16) . ?
C1 N4 1.3190(16) . ?
N3 N2 1.2828(15) . ?
N3 N4 1.3692(16) . ?
N8 C6 1.4566(17) . ?
C3 C4 1.5115(17) . ?
C3 H5A 0.9900 . ?
C3 H5B 0.9900 . ?
C2 H3A 0.9800 . ?
C2 H3B 0.9800 . ?
C2 H3C 0.9800 . ?
C6 H4A 0.9800 . ?
C6 H4B 0.9800 . ?
C6 H4C 0.9800 . ?

loop_
_geom_torsion_atom_site_label_1
_geom_torsion_atom_site_label_2
_geom_torsion_atom_site_label_3
_geom_torsion_atom_site_label_4
_geom_torsion
_geom_torsion_site_symmetry_1
_geom_torsion_site_symmetry_2
_geom_torsion_site_symmetry_3
_geom_torsion_site_symmetry_4
_geom_torsion_publ_flag
N8 N7 N6 N5 -178.42(9) . . . . ?
C5 N9 C7 C8 -77.44(17) . . . . ?
N10 N9 C7 C8 102.38(13) . . . . ?
N10 N9 C5 N12 0.55(14) . . . . ?
C7 N9 C5 N12 -179.62(12) . . . . ?
N10 N9 C5 N8 -179.59(12) . . . . ?
C7 N9 C5 N8 0.2(2) . . . . ?
N7 N6 N5 C1 164.84(10) . . . . ?
N7 N6 N5 C2 12.89(16) . . . . ?
N2 N1 C1 N4 0.70(14) . . . . ?
C3 N1 C1 N4 -175.25(12) . . . . ?
N2 N1 C1 N5 178.42(12) . . . . ?
C3 N1 C1 N5 2.5(2) . . . . ?
N6 N5 C1 N4 -146.37(12) . . . . ?
C2 N5 C1 N4 6.39(19) . . . . ?
N6 N5 C1 N1 36.28(17) . . . . ?
C2 N5 C1 N1 -170.96(13) . . . . ?
N12 C5 N8 N7 -170.37(11) . . . . ?
N9 C5 N8 N7 9.78(19) . . . . ?
N12 C5 N8 C6 19.72(19) . . . . ?
N9 C5 N8 C6 -160.12(14) . . . . ?
N6 N7 N8 C5 -172.84(11) . . . . ?
N6 N7 N8 C6 -3.16(17) . . . . ?
C1 N1 C3 C4 -92.52(16) . . . . ?
N2 N1 C3 C4 91.95(13) . . . . ?
N4 N3 N2 N1 1.04(14) . . . . ?
C1 N1 N2 N3 -1.07(14) . . . . ?
C3 N1 N2 N3 175.44(11) . . . . ?
N9 C5 N12 N11 -0.04(14) . . . . ?
N8 C5 N12 N11 -179.92(12) . . . . ?
N10 N11 N12 C5 -0.52(15) . . . . ?
N1 C1 N4 N3 -0.09(14) . . . . ?
N5 C1 N4 N3 -177.83(12) . . . . ?
N2 N3 N4 C1 -0.61(14) . . . . ?
N1 C3 C4 O1 -6.37(18) . . . . ?
N1 C3 C4 O2 173.62(11) . . . . ?
N12 N11 N10 N9 0.85(15) . . . . ?
C5 N9 N10 N11 -0.86(14) . . . . ?
C7 N9 N10 N11 179.28(11) . . . . ?
N9 C7 C8 O4 -0.69(18) . . . . ?
N9 C7 C8 O3 178.43(10) . . . . ?

loop_
_cod_related_entry_id
_cod_related_entry_database
_cod_related_entry_code
1 ChemSpider 30658917
